data_1554738
loop_
_publ_author_name
'Xin, Xiaodong'
'Pan, Xinhui'
'Meng, Zhilin'
'Liu, Xigong'
'Liu, Lei'

_publ_section_title
;
 Catalytic enantioselective cross-dehydrogenative coupling of
 3,6-dihydro-2H-pyrans with aldehydes
;
_journal_issue 9
_journal_name_full 'Organic Chemistry Frontiers'
_journal_page_first 1448
_journal_paper_doi 10.1039/C9QO00123A
_journal_volume 6
_journal_year 2019
_chemical_absolute_configuration ad
_chemical_formula_moiety 'C24 H27 Br O3'
_chemical_formula_sum 'C24 H27 Br O3'
_chemical_formula_weight 443.37
_space_group_crystal_system orthorhombic
_space_group_IT_number 19
_space_group_name_Hall 'P 2ac 2ab'
_space_group_name_H-M_alt 'P 21 21 21'
_atom_sites_solution_hydrogens geom
_atom_sites_solution_primary direct
_atom_sites_solution_secondary difmap
_audit_creation_date 2016-06-08
_audit_creation_method
;
Olex2 1.2
(compiled 2016.02.19 svn.r3266 for OlexSys, GUI svn.r5155)
;
_audit_update_record
;
2019-01-19 deposited with the CCDC.	2019-03-08 downloaded from the CCDC.
;
_cell_angle_alpha 90.00
_cell_angle_beta 90.00
_cell_angle_gamma 90.00
_cell_formula_units_Z 4
_cell_length_a 5.4590(3)
_cell_length_b 7.8884(3)
_cell_length_c 51.7461(18)
_cell_measurement_reflns_used 3860
_cell_measurement_temperature 295(2)
_cell_measurement_theta_max 69.4260
_cell_measurement_theta_min 5.1110
_cell_volume 2228.33(17)
_computing_cell_refinement
;
CrysAlisPro, Agilent Technologies,
Version 1.171.37.35 (release 13-08-2014 CrysAlis171 .NET)
(compiled Aug 13 2014,18:06:01)
;
_computing_data_collection
;
CrysAlisPro, Agilent Technologies,
Version 1.171.37.35 (release 13-08-2014 CrysAlis171 .NET)
(compiled Aug 13 2014,18:06:01)
;
_computing_data_reduction
;
CrysAlisPro, Agilent Technologies,
Version 1.171.37.35 (release 13-08-2014 CrysAlis171 .NET)
(compiled Aug 13 2014,18:06:01)
;
_computing_molecular_graphics 'Olex2 (Dolomanov et al., 2009)'
_computing_publication_material 'Olex2 (Dolomanov et al., 2009)'
_computing_structure_refinement 'ShelXL (Sheldrick, 2015)'
_computing_structure_solution 'ShelXS (Sheldrick, 2008)'
_diffrn_ambient_temperature 295.15
_diffrn_detector 'CCD plate'
_diffrn_detector_area_resol_mean 16.0355
_diffrn_detector_type Eos
_diffrn_measured_fraction_theta_full 1.000
_diffrn_measured_fraction_theta_max 1.000
_diffrn_measurement_details
;
#__ type_ start__ end____ width___ exp.time_
  1 omega   -4.00   44.00   0.3000    1.0000
omega____ theta____ kappa____ phi______ frames
    -        0.0000  -99.0000    0.0000 160

#__ type_ start__ end____ width___ exp.time_
  2 omega  -82.00  -32.80   0.3000    1.0000
omega____ theta____ kappa____ phi______ frames
    -        0.0000  178.0000  -30.0000 164

#__ type_ start__ end____ width___ exp.time_
  3 omega -129.00  -81.00   0.3000    2.5000
omega____ theta____ kappa____ phi______ frames
    -      -55.6874  -94.0000   90.0000 160

#__ type_ start__ end____ width___ exp.time_
  4 omega  -81.00   13.50   0.3000    2.5000
omega____ theta____ kappa____ phi______ frames
    -      -55.6874   61.0000  -90.0000 315

#__ type_ start__ end____ width___ exp.time_
  5 omega -128.00   20.50   0.3000    2.5000
omega____ theta____ kappa____ phi______ frames
    -      -55.6874   15.0000 -150.0000 495

#__ type_ start__ end____ width___ exp.time_
  6 omega -125.00  -32.00   0.3000    2.5000
omega____ theta____ kappa____ phi______ frames
    -      -55.6874  -61.0000 -150.0000 310

#__ type_ start__ end____ width___ exp.time_
  7 omega   38.00  113.90   0.3000    5.0000
omega____ theta____ kappa____ phi______ frames
    -      111.3749 -111.0000  150.0000 253

#__ type_ start__ end____ width___ exp.time_
  8 omega   39.00  103.20   0.3000    5.0000
omega____ theta____ kappa____ phi______ frames
    -      111.3749  -50.0000  -30.0000 214

#__ type_ start__ end____ width___ exp.time_
  9 omega   36.00   93.00   0.3000    5.0000
omega____ theta____ kappa____ phi______ frames
    -      111.3749  -25.0000 -120.0000 190

#__ type_ start__ end____ width___ exp.time_
 10 omega  100.00  178.00   0.3000    5.0000
omega____ theta____ kappa____ phi______ frames
    -      111.3749  111.0000  -30.0000 260

#__ type_ start__ end____ width___ exp.time_
 11 omega   38.00   92.00   0.3000    5.0000
omega____ theta____ kappa____ phi______ frames
    -      111.3749  -37.0000  -90.0000 180

#__ type_ start__ end____ width___ exp.time_
 12 omega   39.00  103.20   0.3000    5.0000
omega____ theta____ kappa____ phi______ frames
    -      111.3749  -50.0000 -120.0000 214

#__ type_ start__ end____ width___ exp.time_
 13 omega   38.00   92.00   0.3000    5.0000
omega____ theta____ kappa____ phi______ frames
    -      111.3749  -37.0000   30.0000 180

#__ type_ start__ end____ width___ exp.time_
 14 omega   38.00  152.00   0.3000    5.0000
omega____ theta____ kappa____ phi______ frames
    -      111.3749  -91.0000   60.0000 380

#__ type_ start__ end____ width___ exp.time_
 15 omega  -33.00   72.00   0.3000    1.0000
omega____ theta____ kappa____ phi______ frames
    -        0.0000   77.0000  -90.0000 350

#__ type_ start__ end____ width___ exp.time_
 16 omega   18.00  115.50   0.3000    2.5000
omega____ theta____ kappa____ phi______ frames
    -       55.6874 -125.0000   30.0000 325

#__ type_ start__ end____ width___ exp.time_
 17 omega   31.00  124.00   0.3000    2.5000
omega____ theta____ kappa____ phi______ frames
    -       55.6874   61.0000   30.0000 310

#__ type_ start__ end____ width___ exp.time_
 18 omega   23.00  128.00   0.3000    2.5000
omega____ theta____ kappa____ phi______ frames
    -       55.6874   77.0000  -60.0000 350

#__ type_ start__ end____ width___ exp.time_
 19 omega   31.00  124.00   0.3000    2.5000
omega____ theta____ kappa____ phi______ frames
    -       55.6874   61.0000  120.0000 310

#__ type_ start__ end____ width___ exp.time_
 20 omega   67.00  178.00   0.3000    5.0000
omega____ theta____ kappa____ phi______ frames
    -      111.3749   25.0000  -60.0000 370

#__ type_ start__ end____ width___ exp.time_
 21 omega   67.00  178.00   0.3000    5.0000
omega____ theta____ kappa____ phi______ frames
    -      111.3749   25.0000   60.0000 370

#__ type_ start__ end____ width___ exp.time_
 22 omega   79.00  116.20   0.3000    5.0000
omega____ theta____ kappa____ phi______ frames
    -      111.3749   37.0000  120.0000 124

#__ type_ start__ end____ width___ exp.time_
 23 omega   38.00  113.90   0.3000    5.0000
omega____ theta____ kappa____ phi______ frames
    -      111.3749 -111.0000  -90.0000 253

#__ type_ start__ end____ width___ exp.time_
 24 omega   67.00  178.00   0.3000    5.0000
omega____ theta____ kappa____ phi______ frames
    -      111.3749   25.0000 -150.0000 370
;
_diffrn_measurement_device 'four-circle diffractometer'
_diffrn_measurement_device_type 'Xcalibur, Eos, Gemini'
_diffrn_measurement_method '\w scans'
_diffrn_orient_matrix_UB_11 0.0363419000
_diffrn_orient_matrix_UB_12 0.1842637000
_diffrn_orient_matrix_UB_13 -0.0091223000
_diffrn_orient_matrix_UB_21 -0.2727897000
_diffrn_orient_matrix_UB_22 0.0099231000
_diffrn_orient_matrix_UB_23 -0.0074948000
_diffrn_orient_matrix_UB_31 -0.0625800000
_diffrn_orient_matrix_UB_32 0.0641647000
_diffrn_orient_matrix_UB_33 0.0273169000
_diffrn_radiation_monochromator graphite
_diffrn_radiation_probe x-ray
_diffrn_radiation_type CuK\a
_diffrn_radiation_wavelength 1.54184
_diffrn_reflns_av_R_equivalents 0.0420
_diffrn_reflns_av_unetI/netI 0.0245
_diffrn_reflns_limit_h_max 6
_diffrn_reflns_limit_h_min -6
_diffrn_reflns_limit_k_max 9
_diffrn_reflns_limit_k_min -9
_diffrn_reflns_limit_l_max 61
_diffrn_reflns_limit_l_min -50
_diffrn_reflns_number 15055
_diffrn_reflns_theta_full 66.53
_diffrn_reflns_theta_max 66.53
_diffrn_reflns_theta_min 3.42
_diffrn_source 'Enhance (Cu) X-ray Source'
_exptl_absorpt_coefficient_mu 2.672
_exptl_absorpt_correction_T_max 1.00000
_exptl_absorpt_correction_T_min 0.30782
_exptl_absorpt_correction_type multi-scan
_exptl_absorpt_process_details
;
CrysAlisPro, Agilent Technologies,
Version 1.171.37.35 (release 13-08-2014 CrysAlis171 .NET)
(compiled Aug 13 2014,18:06:01)
Empirical absorption correction using spherical harmonics,
 implemented in SCALE3 ABSPACK scaling algorithm.
;
_exptl_crystal_density_diffrn 1.322
_exptl_crystal_density_method 'not measured'
_exptl_crystal_description block
_exptl_crystal_F_000 920
_exptl_crystal_size_max 0.46
_exptl_crystal_size_mid 0.24
_exptl_crystal_size_min 0.14
_refine_diff_density_max 0.579
_refine_diff_density_min -0.602
_refine_diff_density_rms 0.068
_refine_ls_abs_structure_details 'Flack H D (1983), Acta Cryst. A39, 876-881'
_refine_ls_abs_structure_Flack 0.03(4)
_refine_ls_extinction_method none
_refine_ls_goodness_of_fit_ref 1.055
_refine_ls_hydrogen_treatment constr
_refine_ls_matrix_type full
_refine_ls_number_parameters 255
_refine_ls_number_reflns 3945
_refine_ls_number_restraints 0
_refine_ls_restrained_S_all 1.055
_refine_ls_R_factor_all 0.0752
_refine_ls_R_factor_gt 0.0680
_refine_ls_shift/su_max 0.002
_refine_ls_shift/su_mean 0.000
_refine_ls_structure_factor_coef Fsqd
_refine_ls_weighting_details 'calc w=1/[\s^2^(Fo^2^)+(0.0996P)^2^+1.4057P] where P=(Fo^2^+2Fc^2^)/3'
_refine_ls_weighting_scheme calc
_refine_ls_wR_factor_gt 0.1962
_refine_ls_wR_factor_ref 0.2027
_reflns_number_gt 3299
_reflns_number_total 3945
_reflns_threshold_expression >2sigma(I)
_cod_data_source_file c9qo00123a2.cif
_cod_data_source_block 160607_sd_1
_cod_original_cell_volume 2228.33(16)
_cod_database_code 1554738
_chemical_oxdiff_formula 'C H N O Br'
_reflns_odcompleteness_completeness 99.84
_reflns_odcompleteness_iscentric 1
_reflns_odcompleteness_theta 66.97
_olex2_refinement_description
;
1. Fixed Uiso
 At 1.2 times of:
  All C(H) groups, All C(H,H) groups
 At 1.5 times of:
  All C(H,H,H) groups
2.a Ternary CH refined with riding coordinates:
 C9(H9), C13(H13)
2.b Secondary CH2 refined with riding coordinates:
 C17(H17A,H17B), C8(H8A,H8B), C16(H16A,H16B), C10(H10A,H10B), C11(H11A,H11B)
2.c Aromatic/amide H refined with riding coordinates:
 C14(H14), C22(H22), C5(H5), C23(H23), C20(H20), C3(H3), C19(H19), C2(H2),
 C6(H6)
2.d Idealised Me refined as rotating group:
 C12(H12A,H12B,H12C), C24(H24A,H24B,H24C)
;
_olex2_submission_special_instructions 'No special instructions were received'

loop_
_space_group_symop_id
_space_group_symop_operation_xyz
1 'x, y, z'
2 '-x+1/2, -y, z+1/2'
3 'x+1/2, -y+1/2, -z'
4 '-x, y+1/2, -z+1/2'

loop_
_atom_site_label
_atom_site_type_symbol
_atom_site_fract_x
_atom_site_fract_y
_atom_site_fract_z
_atom_site_U_iso_or_equiv
_atom_site_adp_type
_atom_site_occupancy
_atom_site_calc_flag
_atom_site_refinement_flags_posn
Br1 Br 0.5785(2) 0.21276(14) 0.026274(15) 0.1419(5) Uani 1 d .
C14 C 0.1878(9) -0.2085(6) 0.15459(9) 0.0679(11) Uani 1 d .
H14 H 0.0916 -0.1204 0.1483 0.081 Uiso 1 calc R
O3 O 0.8955(9) 0.2079(6) 0.15457(10) 0.1095(14) Uani 1 d .
O1 O 0.4399(11) -0.3233(5) 0.18868(7) 0.1118(17) Uani 1 d .
C22 C -0.0623(10) -0.2323(6) 0.07494(10) 0.0761(13) Uani 1 d .
H22 H -0.2051 -0.1784 0.0696 0.091 Uiso 1 calc R
C5 C 0.4826(9) 0.0935(6) 0.10291(11) 0.0731(13) Uani 1 d .
H5 H 0.3670 0.0350 0.1126 0.088 Uiso 1 calc R
C15 C 0.2570(9) -0.3273(5) 0.13788(9) 0.0641(11) Uani 1 d .
C21 C 0.0915(11) -0.2990(7) 0.05692(9) 0.0794(13) Uani 1 d .
C23 C -0.0108(8) -0.2428(6) 0.10094(9) 0.0668(11) Uani 1 d .
H23 H -0.1192 -0.1941 0.1126 0.080 Uiso 1 calc R
C4 C 0.6820(9) 0.1651(6) 0.11505(11) 0.0700(12) Uani 1 d .
C20 C 0.3011(11) -0.3837(7) 0.06585(11) 0.0829(15) Uani 1 d .
H20 H 0.4084 -0.4324 0.0540 0.099 Uiso 1 calc R
O2 O 0.5486(8) 0.0605(5) 0.15466(7) 0.0874(10) Uani 1 d .
C7 C 0.7212(10) 0.1497(6) 0.14354(13) 0.0765(14) Uani 1 d .
C17 C 0.397(2) -0.4843(8) 0.17658(12) 0.118(3) Uani 1 d .
H17A H 0.2355 -0.5250 0.1813 0.141 Uiso 1 calc R
H17B H 0.5166 -0.5657 0.1828 0.141 Uiso 1 calc R
C18 C 0.1962(8) -0.3232(5) 0.11028(9) 0.0575(9) Uani 1 d .
C8 C 0.5742(13) 0.0266(8) 0.18193(11) 0.0897(16) Uani 1 d .
H8A H 0.6254 0.1290 0.1908 0.108 Uiso 1 calc R
H8B H 0.6992 -0.0591 0.1846 0.108 Uiso 1 calc R
C16 C 0.4152(14) -0.4708(7) 0.14794(11) 0.0931(18) Uani 1 d .
H16A H 0.3632 -0.5767 0.1401 0.112 Uiso 1 calc R
H16B H 0.5844 -0.4510 0.1431 0.112 Uiso 1 calc R
C9 C 0.3372(11) -0.0336(6) 0.19287(10) 0.0751(14) Uani 1 d .
H9 H 0.2122 0.0499 0.1881 0.090 Uiso 1 calc R
C13 C 0.2519(11) -0.2052(7) 0.18258(9) 0.0766(13) Uani 1 d .
H13 H 0.1053 -0.2379 0.1923 0.092 Uiso 1 calc R
C12 C 0.154(2) -0.0380(14) 0.26598(13) 0.149(4) Uani 1 d .
H12A H 0.2462 0.0606 0.2708 0.223 Uiso 1 calc GR
H12B H 0.2373 -0.1380 0.2719 0.223 Uiso 1 calc GR
H12C H -0.0058 -0.0328 0.2737 0.223 Uiso 1 calc GR
C3 C 0.8484(9) 0.2572(6) 0.10008(12) 0.0813(15) Uani 1 d .
H3 H 0.9799 0.3107 0.1081 0.098 Uiso 1 calc R
C19 C 0.3498(9) -0.3957(6) 0.09174(10) 0.0709(12) Uani 1 d .
H19 H 0.4890 -0.4537 0.0971 0.085 Uiso 1 calc R
C2 C 0.8212(11) 0.2702(8) 0.07375(13) 0.0921(17) Uani 1 d .
H2 H 0.9367 0.3269 0.0638 0.110 Uiso 1 calc R
C1 C 0.6155(10) 0.1958(7) 0.06237(11) 0.0816(14) Uani 1 d .
C24 C 0.0396(17) -0.2855(12) 0.02820(11) 0.126(3) Uani 1 d .
H24A H -0.0959 -0.3576 0.0238 0.188 Uiso 1 calc GR
H24B H 0.1818 -0.3202 0.0187 0.188 Uiso 1 calc GR
H24C H 0.0001 -0.1703 0.0239 0.188 Uiso 1 calc GR
C6 C 0.4521(11) 0.1071(7) 0.07684(11) 0.0806(14) Uani 1 d .
H6 H 0.3187 0.0554 0.0689 0.097 Uiso 1 calc R
C10 C 0.3545(14) -0.0337(9) 0.22248(11) 0.0961(19) Uani 1 d .
H10A H 0.4562 -0.1287 0.2276 0.115 Uiso 1 calc R
H10B H 0.4384 0.0689 0.2278 0.115 Uiso 1 calc R
C11 C 0.1286(17) -0.0439(13) 0.23649(13) 0.125(3) Uani 1 d .
H11A H 0.0467 -0.1486 0.2318 0.150 Uiso 1 calc R
H11B H 0.0242 0.0491 0.2311 0.150 Uiso 1 calc R

loop_
_atom_site_aniso_label
_atom_site_aniso_U_11
_atom_site_aniso_U_22
_atom_site_aniso_U_33
_atom_site_aniso_U_23
_atom_site_aniso_U_13
_atom_site_aniso_U_12
Br1 0.1968(10) 0.1421(8) 0.0869(5) 0.0009(5) 0.0289(5) 0.0012(7)
C14 0.079(3) 0.055(2) 0.069(2) -0.002(2) -0.003(2) 0.016(2)
O3 0.096(3) 0.094(3) 0.139(4) 0.006(3) -0.042(3) -0.012(3)
O1 0.179(5) 0.078(2) 0.078(2) -0.0125(18) -0.037(3) 0.056(3)
C22 0.079(3) 0.068(3) 0.081(3) -0.004(2) -0.012(3) -0.001(3)
C5 0.066(3) 0.063(3) 0.091(3) -0.003(2) 0.010(2) -0.001(2)
C15 0.069(3) 0.048(2) 0.075(3) 0.000(2) -0.002(2) 0.010(2)
C21 0.095(3) 0.078(3) 0.065(3) -0.004(2) -0.002(3) -0.010(3)
C23 0.069(3) 0.056(2) 0.075(3) -0.010(2) 0.000(2) 0.009(2)
C4 0.066(3) 0.048(2) 0.097(3) -0.006(2) 0.003(2) 0.011(2)
C20 0.086(4) 0.089(3) 0.073(3) -0.014(3) 0.014(3) 0.002(3)
O2 0.093(3) 0.091(2) 0.077(2) -0.0044(19) -0.009(2) -0.009(2)
C7 0.060(3) 0.048(2) 0.122(4) -0.010(3) -0.013(3) 0.016(2)
C17 0.195(8) 0.068(3) 0.090(4) 0.002(3) -0.031(5) 0.040(5)
C18 0.058(2) 0.0450(19) 0.070(2) -0.0052(18) 0.0028(19) 0.0021(18)
C8 0.092(4) 0.093(4) 0.084(3) -0.008(3) -0.017(3) 0.006(3)
C16 0.128(5) 0.065(3) 0.086(3) -0.012(2) -0.019(4) 0.033(3)
C9 0.090(4) 0.063(3) 0.072(3) -0.007(2) -0.011(3) 0.022(3)
C13 0.094(3) 0.067(3) 0.068(3) -0.002(2) -0.001(2) 0.015(3)
C12 0.210(11) 0.168(8) 0.068(4) -0.017(4) 0.003(5) 0.002(8)
C3 0.055(2) 0.062(3) 0.127(5) -0.004(3) 0.003(3) 0.005(2)
C19 0.061(3) 0.074(3) 0.077(3) -0.008(2) 0.004(2) 0.013(2)
C2 0.086(4) 0.081(3) 0.109(4) 0.005(3) 0.026(3) 0.003(3)
C1 0.078(3) 0.076(3) 0.091(3) -0.005(3) 0.009(3) 0.013(3)
C24 0.162(7) 0.148(6) 0.067(3) -0.006(4) -0.007(4) -0.004(6)
C6 0.081(3) 0.077(3) 0.084(3) -0.010(3) 0.010(3) -0.001(3)
C10 0.116(5) 0.096(4) 0.076(3) -0.010(3) -0.013(3) 0.023(4)
C11 0.135(6) 0.167(7) 0.074(4) -0.014(4) 0.000(4) -0.006(6)

loop_
_atom_type_symbol
_atom_type_description
_atom_type_scat_dispersion_real
_atom_type_scat_dispersion_imag
_atom_type_scat_source
C C 0.0181 0.0091 'International Tables Vol C Tables 4.2.6.8 and 6.1.1.4'
H H 0.0000 0.0000 'International Tables Vol C Tables 4.2.6.8 and 6.1.1.4'
Br Br -0.6763 1.2805 'International Tables Vol C Tables 4.2.6.8 and 6.1.1.4'
O O 0.0492 0.0322 'International Tables Vol C Tables 4.2.6.8 and 6.1.1.4'

loop_
_geom_angle_atom_site_label_1
_geom_angle_atom_site_label_2
_geom_angle_atom_site_label_3
_geom_angle
C15 C14 H14 117.4
C15 C14 C13 125.3(4)
C13 C14 H14 117.4
C13 O1 C17 111.4(5)
C21 C22 H22 119.3
C21 C22 C23 121.3(5)
C23 C22 H22 119.3
C4 C5 H5 119.5
C6 C5 H5 119.5
C6 C5 C4 121.0(5)
C14 C15 C18 123.6(4)
C14 C15 C16 117.7(4)
C18 C15 C16 118.7(4)
C22 C21 C20 117.5(5)
C22 C21 C24 122.0(6)
C20 C21 C24 120.5(6)
C22 C23 H23 118.8
C22 C23 C18 122.4(4)
C18 C23 H23 118.8
C5 C4 C7 122.0(5)
C5 C4 C3 118.3(5)
C3 C4 C7 119.8(5)
C21 C20 H20 119.6
C19 C20 C21 120.9(5)
C19 C20 H20 119.6
C7 O2 C8 117.4(5)
O3 C7 C4 123.4(6)
O3 C7 O2 124.5(6)
O2 C7 C4 112.0(4)
O1 C17 H17A 109.4
O1 C17 H17B 109.4
O1 C17 C16 111.1(5)
H17A C17 H17B 108.0
C16 C17 H17A 109.4
C16 C17 H17B 109.4
C23 C18 C15 122.4(4)
C23 C18 C19 116.0(4)
C19 C18 C15 121.6(4)
O2 C8 H8A 109.6
O2 C8 H8B 109.6
O2 C8 C9 110.2(5)
H8A C8 H8B 108.1
C9 C8 H8A 109.6
C9 C8 H8B 109.6
C15 C16 H16A 109.5
C15 C16 H16B 109.5
C17 C16 C15 110.9(5)
C17 C16 H16A 109.5
C17 C16 H16B 109.5
H16A C16 H16B 108.0
C8 C9 H9 107.2
C8 C9 C13 114.5(5)
C8 C9 C10 109.0(5)
C13 C9 H9 107.2
C13 C9 C10 111.5(5)
C10 C9 H9 107.2
C14 C13 C9 115.2(4)
C14 C13 H13 107.6
O1 C13 C14 112.0(4)
O1 C13 C9 106.5(4)
O1 C13 H13 107.6
C9 C13 H13 107.6
H12A C12 H12B 109.5
H12A C12 H12C 109.5
H12B C12 H12C 109.5
C11 C12 H12A 109.5
C11 C12 H12B 109.5
C11 C12 H12C 109.5
C4 C3 H3 119.4
C2 C3 C4 121.2(5)
C2 C3 H3 119.4
C20 C19 C18 121.8(5)
C20 C19 H19 119.1
C18 C19 H19 119.1
C3 C2 H2 120.9
C3 C2 C1 118.3(5)
C1 C2 H2 120.9
C2 C1 Br1 118.3(4)
C6 C1 Br1 120.8(5)
C6 C1 C2 120.8(5)
C21 C24 H24A 109.5
C21 C24 H24B 109.5
C21 C24 H24C 109.5
H24A C24 H24B 109.5
H24A C24 H24C 109.5
H24B C24 H24C 109.5
C5 C6 H6 119.8
C1 C6 C5 120.4(5)
C1 C6 H6 119.8
C9 C10 H10A 108.1
C9 C10 H10B 108.1
H10A C10 H10B 107.3
C11 C10 C9 116.9(6)
C11 C10 H10A 108.1
C11 C10 H10B 108.1
C12 C11 H11A 108.5
C12 C11 H11B 108.5
C10 C11 C12 115.1(8)
C10 C11 H11A 108.5
C10 C11 H11B 108.5
H11A C11 H11B 107.5

loop_
_geom_bond_atom_site_label_1
_geom_bond_atom_site_label_2
_geom_bond_distance
Br1 C1 1.884(6)
C14 H14 0.9300
C14 C15 1.330(6)
C14 C13 1.490(6)
O3 C7 1.201(7)
O1 C17 1.435(8)
O1 C13 1.421(7)
C22 H22 0.9300
C22 C21 1.361(8)
C22 C23 1.377(7)
C5 H5 0.9300
C5 C4 1.378(7)
C5 C6 1.364(7)
C15 C18 1.467(6)
C15 C16 1.516(7)
C21 C20 1.404(8)
C21 C24 1.516(7)
C23 H23 0.9300
C23 C18 1.383(6)
C4 C7 1.494(8)
C4 C3 1.397(7)
C20 H20 0.9300
C20 C19 1.369(7)
O2 C7 1.309(7)
O2 C8 1.443(6)
C17 H17A 0.9700
C17 H17B 0.9700
C17 C16 1.489(8)
C18 C19 1.397(6)
C8 H8A 0.9700
C8 H8B 0.9700
C8 C9 1.490(9)
C16 H16A 0.9700
C16 H16B 0.9700
C9 H9 0.9800
C9 C13 1.528(8)
C9 C10 1.535(7)
C13 H13 0.9800
C12 H12A 0.9600
C12 H12B 0.9600
C12 H12C 0.9600
C12 C11 1.533(10)
C3 H3 0.9300
C3 C2 1.374(9)
C19 H19 0.9300
C2 H2 0.9300
C2 C1 1.397(8)
C1 C6 1.358(8)
C24 H24A 0.9600
C24 H24B 0.9600
C24 H24C 0.9600
C6 H6 0.9300
C10 H10A 0.9700
C10 H10B 0.9700
C10 C11 1.433(11)
C11 H11A 0.9700
C11 H11B 0.9700

loop_
_geom_torsion_atom_site_label_1
_geom_torsion_atom_site_label_2
_geom_torsion_atom_site_label_3
_geom_torsion_atom_site_label_4
_geom_torsion
Br1 C1 C6 C5 179.0(4)
C14 C15 C18 C23 -27.5(7)
C14 C15 C18 C19 150.2(5)
C14 C15 C16 C17 19.0(8)
O1 C17 C16 C15 -51.1(9)
C22 C21 C20 C19 -1.1(8)
C22 C23 C18 C15 177.0(4)
C22 C23 C18 C19 -0.8(7)
C5 C4 C7 O3 178.5(5)
C5 C4 C7 O2 0.8(6)
C5 C4 C3 C2 -2.9(7)
C15 C14 C13 O1 12.8(8)
C15 C14 C13 C9 134.6(6)
C15 C18 C19 C20 -176.2(5)
C21 C22 C23 C18 -1.0(7)
C21 C20 C19 C18 -0.7(8)
C23 C22 C21 C20 1.9(8)
C23 C22 C21 C24 -178.8(6)
C23 C18 C19 C20 1.7(7)
C4 C5 C6 C1 -1.7(8)
C4 C3 C2 C1 3.1(8)
O2 C8 C9 C13 65.9(6)
O2 C8 C9 C10 -168.5(4)
C7 C4 C3 C2 178.3(5)
C7 O2 C8 C9 164.8(5)
C17 O1 C13 C14 -44.6(7)
C17 O1 C13 C9 -171.3(6)
C18 C15 C16 C17 -163.2(6)
C8 O2 C7 O3 -1.8(7)
C8 O2 C7 C4 175.9(4)
C8 C9 C13 C14 -65.9(6)
C8 C9 C13 O1 58.9(6)
C8 C9 C10 C11 163.9(7)
C16 C15 C18 C23 154.9(5)
C16 C15 C18 C19 -27.4(7)
C9 C10 C11 C12 -178.1(7)
C13 C14 C15 C18 -178.1(5)
C13 C14 C15 C16 -0.4(8)
C13 O1 C17 C16 66.1(9)
C13 C9 C10 C11 -68.7(8)
C3 C4 C7 O3 -2.7(7)
C3 C4 C7 O2 179.6(4)
C3 C2 C1 Br1 -179.8(4)
C3 C2 C1 C6 -2.7(8)
C2 C1 C6 C5 2.0(8)
C24 C21 C20 C19 179.7(6)
C6 C5 C4 C7 -179.1(4)
C6 C5 C4 C3 2.1(7)
C10 C9 C13 C14 169.8(5)
C10 C9 C13 O1 -65.5(6)
